data_4340607
loop_
_publ_author_name
'Chalmers, Brian A.'
'Athukorala Arachchige, Kasun S.'
'Prentis, Joanna K. D.'
'Knight, Fergus R.'
'Kilian, Petr'
'Slawin, Alexandra M. Z.'
'Woollins, J. Derek'

_publ_section_title
;
 Sterically Encumbered Tin and Phosphorus peri-Substituted Acenaphthenes.
;
_journal_issue 16
_journal_name_full 'Inorganic chemistry'
_journal_page_first 8795
_journal_page_last 8808
_journal_paper_doi 10.1021/ic5014768
_journal_volume 53
_journal_year 2014
_chemical_formula_moiety 'C21 H20 Br P'
_chemical_formula_sum 'C21 H20 Br P'
_chemical_formula_weight 383.27
_space_group_IT_number 14
_symmetry_cell_setting monoclinic
_symmetry_Int_Tables_number 14
_symmetry_space_group_name_Hall '-P 2yn'
_symmetry_space_group_name_H-M 'P 1 21/n 1'
_atom_sites_solution_hydrogens geom
_atom_sites_solution_primary direct
_atom_sites_solution_secondary difmap
_cell_angle_alpha 90.0000
_cell_angle_beta 111.185(8)
_cell_angle_gamma 90.0000
_cell_formula_units_Z 4
_cell_length_a 11.194(3)
_cell_length_b 14.043(3)
_cell_length_c 12.014(3)
_cell_measurement_reflns_used 4517
_cell_measurement_temperature 173
_cell_measurement_theta_max 25.30
_cell_measurement_theta_min 3.11
_cell_volume 1760.9(8)
_computing_cell_refinement 'CrystalClear-SM Expert 2.0 rc13'
_computing_data_collection 'CrystalClear-SM Expert 2.0 rc13 (Rigaku, 2009)'
_computing_data_reduction 'CrystalClear-SM Expert 2.0 rc13'
_computing_molecular_graphics 'CrystalStructure 4.0'
_computing_publication_material 'CrystalStructure 4.0 (Rigaku, 2010)'
_computing_structure_refinement 'SHELXL97 (Sheldrick, 2008)'
_computing_structure_solution 'SHELXS97 (Sheldrick, 2008)'
_diffrn_ambient_temperature 173
_diffrn_detector_area_resol_mean 7.353
_diffrn_measured_fraction_theta_full 0.992
_diffrn_measured_fraction_theta_max 0.992
_diffrn_measurement_device_type 'Rigaku Mercury70'
_diffrn_measurement_method \w
_diffrn_radiation_type 'Mo K\a'
_diffrn_radiation_wavelength 0.71075
_diffrn_reflns_av_R_equivalents 0.0436
_diffrn_reflns_limit_h_max 13
_diffrn_reflns_limit_h_min -10
_diffrn_reflns_limit_k_max 14
_diffrn_reflns_limit_k_min -16
_diffrn_reflns_limit_l_max 14
_diffrn_reflns_limit_l_min -14
_diffrn_reflns_number 10018
_diffrn_reflns_theta_full 25.00
_diffrn_reflns_theta_max 25.00
_diffrn_standards_number 0
_exptl_absorpt_coefficient_mu 2.429
_exptl_absorpt_correction_T_max 0.930
_exptl_absorpt_correction_T_min 0.518
_exptl_absorpt_correction_type multi-scan
_exptl_absorpt_process_details 'REQAB (Rigaku, 1998)'
_exptl_crystal_colour colorless
_exptl_crystal_density_diffrn 1.446
_exptl_crystal_density_method 'not measured'
_exptl_crystal_description block
_exptl_crystal_F_000 784.00
_exptl_crystal_size_max 0.120
_exptl_crystal_size_mid 0.090
_exptl_crystal_size_min 0.030
_refine_diff_density_max 1.350
_refine_diff_density_min -0.480
_refine_ls_extinction_method none
_refine_ls_goodness_of_fit_ref 1.152
_refine_ls_hydrogen_treatment constr
_refine_ls_number_parameters 208
_refine_ls_number_reflns 3076
_refine_ls_number_restraints 0
_refine_ls_R_factor_gt 0.0543
_refine_ls_shift/su_max 0.001
_refine_ls_structure_factor_coef Fsqd
_refine_ls_weighting_details 'w = 1/[\s^2^(Fo^2^)+(0.0373P)^2^+8.1889P] where P=(Fo^2^+2Fc^2^)/3'
_refine_ls_weighting_scheme calc
_refine_ls_wR_factor_ref 0.1349
_reflns_number_gt 2467
_reflns_number_total 3076
_reflns_threshold_expression F^2^>2.0\s(F^2^)
_cod_data_source_file ic5014768_si_002.cif
_cod_data_source_block 7
_cod_depositor_comments 'Adding full bibliography for 4340598--4340607.cif.'
_cod_original_cell_volume 1760.9(7)
_cod_database_code 4340607

loop_
_symmetry_equiv_pos_site_id
_symmetry_equiv_pos_as_xyz
1 +X,+Y,+Z
2 1/2-X,1/2+Y,1/2-Z
3 -X,-Y,-Z
4 1/2+X,1/2-Y,1/2+Z

loop_
_atom_site_label
_atom_site_type_symbol
_atom_site_fract_x
_atom_site_fract_y
_atom_site_fract_z
_atom_site_U_iso_or_equiv
_atom_site_adp_type
_atom_site_occupancy
_atom_site_symmetry_multiplicity
_atom_site_calc_flag
_atom_site_refinement_flags
Br1 Br 0.71063(6) 0.21580(4) 0.73417(5) 0.0287(2) Uani 1.0 4 d .
P1 P 0.91522(15) 0.19380(10) 0.60605(14) 0.0262(4) Uani 1.0 4 d .
C1 C 0.7830(6) 0.1209(4) 0.5036(5) 0.0231(13) Uani 1.0 4 d .
C2 C 0.8039(6) 0.0678(5) 0.4148(5) 0.0295(14) Uani 1.0 4 d .
C3 C 0.7072(6) 0.0261(5) 0.3165(6) 0.0317(15) Uani 1.0 4 d .
C4 C 0.5828(6) 0.0400(4) 0.3059(5) 0.0262(13) Uani 1.0 4 d .
C5 C 0.5565(6) 0.0889(4) 0.3977(5) 0.0219(12) Uani 1.0 4 d .
C6 C 0.4235(6) 0.0917(4) 0.3750(5) 0.0235(13) Uani 1.0 4 d .
C7 C 0.3813(6) 0.1325(4) 0.4563(5) 0.0274(14) Uani 1.0 4 d .
C8 C 0.4740(6) 0.1707(4) 0.5620(5) 0.0269(13) Uani 1.0 4 d .
C9 C 0.6027(6) 0.1689(4) 0.5837(5) 0.0235(13) Uani 1.0 4 d .
C10 C 0.6533(6) 0.1281(4) 0.4998(5) 0.0214(12) Uani 1.0 4 d .
C11 C 0.4585(6) 0.0098(5) 0.2111(6) 0.0328(15) Uani 1.0 4 d .
C12 C 0.3519(6) 0.0462(5) 0.2559(5) 0.0306(14) Uani 1.0 4 d .
C13 C 1.0329(6) 0.2009(5) 0.5283(6) 0.0337(15) Uani 1.0 4 d .
C14 C 1.1556(7) 0.2485(6) 0.6098(7) 0.0485(19) Uani 1.0 4 d .
C15 C 0.9728(7) 0.2610(6) 0.4153(7) 0.0468(18) Uani 1.0 4 d .
C16 C 0.9948(6) 0.1104(5) 0.7280(6) 0.0301(14) Uani 1.0 4 d .
C17 C 0.9717(6) 0.0127(4) 0.7256(6) 0.0294(14) Uani 1.0 4 d .
C18 C 1.0328(7) -0.0448(5) 0.8240(7) 0.0448(18) Uani 1.0 4 d .
C19 C 1.1205(8) -0.0042(6) 0.9261(7) 0.054(2) Uani 1.0 4 d .
C20 C 1.1444(8) 0.0916(6) 0.9310(7) 0.056(2) Uani 1.0 4 d .
C21 C 1.0816(7) 0.1484(5) 0.8331(6) 0.0483(19) Uani 1.0 4 d .
H2 H 0.8902 0.0589 0.4209 0.0354 Uiso 1.0 4 calc R
H3 H 0.7279 -0.0104 0.2594 0.0380 Uiso 1.0 4 calc R
H7 H 0.2924 0.1355 0.4430 0.0329 Uiso 1.0 4 calc R
H8 H 0.4454 0.1985 0.6200 0.0323 Uiso 1.0 4 calc R
H11A H 0.4547 -0.0603 0.2021 0.0393 Uiso 1.0 4 calc R
H11B H 0.4488 0.0390 0.1332 0.0393 Uiso 1.0 4 calc R
H12A H 0.2959 0.0932 0.1995 0.0367 Uiso 1.0 4 calc R
H12B H 0.2985 -0.0073 0.2648 0.0367 Uiso 1.0 4 calc R
H13 H 1.0523 0.1356 0.5065 0.0405 Uiso 1.0 4 calc R
H14A H 1.1356 0.3119 0.6326 0.0582 Uiso 1.0 4 calc R
H14B H 1.2156 0.2546 0.5677 0.0582 Uiso 1.0 4 calc R
H14C H 1.1946 0.2097 0.6817 0.0582 Uiso 1.0 4 calc R
H15A H 1.0336 0.2669 0.3739 0.0561 Uiso 1.0 4 calc R
H15B H 0.9521 0.3244 0.4371 0.0561 Uiso 1.0 4 calc R
H15C H 0.8943 0.2300 0.3624 0.0561 Uiso 1.0 4 calc R
H17 H 0.9128 -0.0152 0.6550 0.0353 Uiso 1.0 4 calc R
H18 H 1.0147 -0.1110 0.8214 0.0538 Uiso 1.0 4 calc R
H19 H 1.1642 -0.0431 0.9931 0.0643 Uiso 1.0 4 calc R
H20 H 1.2041 0.1191 1.0015 0.0677 Uiso 1.0 4 calc R
H21 H 1.0982 0.2150 0.8377 0.0580 Uiso 1.0 4 calc R

loop_
_atom_site_aniso_label
_atom_site_aniso_U_11
_atom_site_aniso_U_22
_atom_site_aniso_U_33
_atom_site_aniso_U_12
_atom_site_aniso_U_13
_atom_site_aniso_U_23
Br1 0.0309(4) 0.0319(4) 0.0250(3) -0.0075(3) 0.0123(3) -0.0097(3)
P1 0.0278(9) 0.0238(8) 0.0294(9) -0.0004(7) 0.0132(7) -0.0020(7)
C1 0.024(3) 0.021(3) 0.024(3) -0.002(3) 0.009(3) -0.000(3)
C2 0.025(4) 0.037(4) 0.029(4) -0.003(3) 0.012(3) -0.005(3)
C3 0.037(4) 0.035(4) 0.022(3) 0.000(3) 0.011(3) -0.005(3)
C4 0.034(4) 0.022(3) 0.021(3) -0.004(3) 0.007(3) -0.001(3)
C5 0.027(4) 0.016(3) 0.022(3) 0.001(3) 0.008(3) 0.005(3)
C6 0.025(4) 0.017(3) 0.024(3) -0.000(3) 0.005(3) 0.006(3)
C7 0.023(4) 0.029(3) 0.027(4) 0.003(3) 0.004(3) 0.005(3)
C8 0.029(4) 0.026(3) 0.027(4) 0.004(3) 0.012(3) -0.001(3)
C9 0.022(4) 0.024(3) 0.022(3) -0.002(3) 0.005(3) 0.007(3)
C10 0.028(4) 0.018(3) 0.017(3) -0.003(3) 0.005(3) 0.002(3)
C11 0.038(4) 0.035(4) 0.021(3) -0.005(3) 0.006(3) -0.004(3)
C12 0.029(4) 0.030(4) 0.025(4) -0.002(3) 0.001(3) 0.000(3)
C13 0.030(4) 0.038(4) 0.039(4) -0.002(3) 0.020(3) -0.007(3)
C14 0.042(5) 0.049(5) 0.065(5) -0.013(4) 0.033(4) -0.020(4)
C15 0.051(5) 0.048(5) 0.050(5) -0.002(4) 0.030(4) 0.010(4)
C16 0.032(4) 0.032(4) 0.027(4) -0.002(3) 0.011(3) -0.007(3)
C17 0.030(4) 0.029(4) 0.034(4) -0.003(3) 0.017(3) -0.002(3)
C18 0.048(5) 0.036(4) 0.055(5) 0.002(4) 0.024(4) 0.010(4)
C19 0.062(6) 0.061(5) 0.032(4) 0.019(5) 0.010(4) 0.013(4)
C20 0.072(6) 0.056(5) 0.026(4) 0.005(5) -0.000(4) -0.001(4)
C21 0.061(5) 0.034(4) 0.035(4) 0.002(4) 0.000(4) -0.005(3)

loop_
_atom_type_symbol
_atom_type_description
_atom_type_scat_dispersion_real
_atom_type_scat_dispersion_imag
_atom_type_scat_source
C C 0.0033 0.0016
;
International Tables for Crystallography
(1992, Vol. C, Tables 4.2.6.8 and 6.1.1.4)
;
H H 0.0000 0.0000
;
International Tables for Crystallography
(1992, Vol. C, Table 6.1.1.4)
;
P P 0.1023 0.0942
;
International Tables for Crystallography
(1992, Vol. C, Tables 4.2.6.8 and 6.1.1.4)
;
Br Br -0.2901 2.4595
;
International Tables for Crystallography
(1992, Vol. C, Tables 4.2.6.8 and 6.1.1.4)
;

loop_
_geom_angle_atom_site_label_1
_geom_angle_atom_site_label_2
_geom_angle_atom_site_label_3
_geom_angle
_geom_angle_publ_flag
C1 P1 C13 103.6(3) yes
C1 P1 C16 102.6(3) yes
C13 P1 C16 101.9(3) yes
P1 C1 C2 119.4(5) yes
P1 C1 C10 122.5(5) yes
C2 C1 C10 117.5(5) yes
C1 C2 C3 125.1(6) yes
C2 C3 C4 117.8(6) yes
C3 C4 C5 119.2(5) yes
C3 C4 C11 131.5(6) yes
C5 C4 C11 109.3(6) yes
C4 C5 C6 111.3(5) yes
C4 C5 C10 123.5(6) yes
C6 C5 C10 125.2(6) yes
C5 C6 C7 119.4(5) yes
C5 C6 C12 109.5(6) yes
C7 C6 C12 131.2(6) yes
C6 C7 C8 118.0(6) yes
C7 C8 C9 122.8(7) yes
Br1 C9 C8 116.2(5) yes
Br1 C9 C10 122.0(4) yes
C8 C9 C10 121.7(5) yes
C1 C10 C5 116.5(6) yes
C1 C10 C9 130.7(5) yes
C5 C10 C9 112.8(6) yes
C4 C11 C12 105.0(5) yes
C6 C12 C11 104.8(5) yes
P1 C13 C14 109.7(5) yes
P1 C13 C15 108.0(5) yes
C14 C13 C15 109.5(6) yes
P1 C16 C17 125.3(4) yes
P1 C16 C21 117.2(5) yes
C17 C16 C21 117.4(6) yes
C16 C17 C18 121.5(6) yes
C17 C18 C19 119.1(7) yes
C18 C19 C20 120.5(7) yes
C19 C20 C21 119.9(7) yes
C16 C21 C20 121.5(7) yes
C1 C2 H2 117.435 no
C3 C2 H2 117.427 no
C2 C3 H3 121.078 no
C4 C3 H3 121.076 no
C6 C7 H7 120.996 no
C8 C7 H7 120.980 no
C7 C8 H8 118.602 no
C9 C8 H8 118.600 no
C4 C11 H11A 110.738 no
C4 C11 H11B 110.747 no
C12 C11 H11A 110.736 no
C12 C11 H11B 110.733 no
H11A C11 H11B 108.828 no
C6 C12 H12A 110.799 no
C6 C12 H12B 110.795 no
C11 C12 H12A 110.784 no
C11 C12 H12B 110.785 no
H12A C12 H12B 108.868 no
P1 C13 H13 109.890 no
C14 C13 H13 109.885 no
C15 C13 H13 109.894 no
C13 C14 H14A 109.467 no
C13 C14 H14B 109.472 no
C13 C14 H14C 109.479 no
H14A C14 H14B 109.469 no
H14A C14 H14C 109.466 no
H14B C14 H14C 109.474 no
C13 C15 H15A 109.465 no
C13 C15 H15B 109.474 no
C13 C15 H15C 109.468 no
H15A C15 H15B 109.470 no
H15A C15 H15C 109.472 no
H15B C15 H15C 109.479 no
C16 C17 H17 119.256 no
C18 C17 H17 119.240 no
C17 C18 H18 120.454 no
C19 C18 H18 120.444 no
C18 C19 H19 119.742 no
C20 C19 H19 119.745 no
C19 C20 H20 120.049 no
C21 C20 H20 120.064 no
C16 C21 H21 119.237 no
C20 C21 H21 119.228 no

loop_
_geom_bond_atom_site_label_1
_geom_bond_atom_site_label_2
_geom_bond_distance
_geom_bond_publ_flag
Br1 C9 1.892(5) yes
P1 C1 1.854(6) yes
P1 C13 1.872(8) yes
P1 C16 1.836(6) yes
C1 C2 1.389(9) yes
C1 C10 1.439(9) yes
C2 C3 1.409(8) yes
C3 C4 1.366(10) yes
C4 C5 1.418(9) yes
C4 C11 1.505(8) yes
C5 C6 1.414(9) yes
C5 C10 1.422(7) yes
C6 C7 1.356(10) yes
C6 C12 1.506(8) yes
C7 C8 1.423(7) yes
C8 C9 1.368(9) yes
C9 C10 1.442(9) yes
C11 C12 1.563(11) yes
C13 C14 1.524(9) yes
C13 C15 1.532(9) yes
C16 C17 1.394(9) yes
C16 C21 1.391(8) yes
C17 C18 1.391(9) yes
C18 C19 1.386(10) yes
C19 C20 1.369(12) yes
C20 C21 1.384(10) yes
C2 H2 0.950 no
C3 H3 0.950 no
C7 H7 0.950 no
C8 H8 0.950 no
C11 H11A 0.990 no
C11 H11B 0.990 no
C12 H12A 0.990 no
C12 H12B 0.990 no
C13 H13 1.000 no
C14 H14A 0.980 no
C14 H14B 0.980 no
C14 H14C 0.980 no
C15 H15A 0.980 no
C15 H15B 0.980 no
C15 H15C 0.980 no
C17 H17 0.950 no
C18 H18 0.950 no
C19 H19 0.950 no
C20 H20 0.950 no
C21 H21 0.950 no

loop_
_geom_contact_atom_site_label_1
_geom_contact_atom_site_label_2
_geom_contact_distance
_geom_contact_publ_flag
_geom_contact_site_symmetry_2
Br1 P1 3.203(3) no .
Br1 C1 3.424(7) no .
Br1 C16 3.533(7) no .
P1 C9 3.429(7) no .
C1 C4 2.848(7) no .
C1 C15 3.338(11) no .
C1 C17 3.132(8) no .
C2 C5 2.718(9) no .
C2 C13 3.065(9) no .
C2 C15 3.305(10) no .
C3 C10 2.868(9) no .
C5 C8 2.718(10) no .
C6 C9 2.802(7) no .
C7 C10 2.898(9) no .
C13 C21 3.578(10) no .
C14 C16 3.297(11) no .
C14 C21 3.385(12) no .
C16 C19 2.794(9) no .
C17 C20 2.758(9) no .
C18 C21 2.762(10) no .
Br1 C6 3.596(6) no 4_555
Br1 C7 3.409(6) no 4_555
C4 C8 3.522(9) no 3_656
C5 C7 3.513(8) no 3_656
C6 Br1 3.596(6) no 4_454
C7 Br1 3.409(6) no 4_454
C7 C5 3.513(8) no 3_656
C8 C4 3.522(9) no 3_656
C8 C11 3.597(9) no 3_656
C9 C12 3.520(9) no 3_656
C11 C8 3.597(9) no 3_656
C12 C9 3.520(9) no 3_656
Br1 H8 2.7955 no .
P1 H2 2.8570 no .
P1 H14A 2.8926 no .
P1 H14C 2.9331 no .
P1 H15B 2.8741 no .
P1 H15C 2.8955 no .
P1 H17 2.9949 no .
P1 H21 2.8125 no .
C1 H3 3.3293 no .
C1 H13 3.0092 no .
C1 H15C 2.8817 no .
C1 H17 2.6762 no .
C2 H13 2.7629 no .
C2 H15C 2.6584 no .
C2 H17 2.9374 no .
C3 H11A 2.9235 no .
C3 H11B 2.9400 no .
C3 H15C 3.4715 no .
C4 H2 3.2222 no .
C4 H12A 3.0881 no .
C4 H12B 3.1109 no .
C5 H3 3.2698 no .
C5 H7 3.2607 no .
C5 H11A 3.0450 no .
C5 H11B 3.0447 no .
C5 H12A 3.0267 no .
C5 H12B 3.0631 no .
C6 H8 3.2330 no .
C6 H11A 3.0850 no .
C6 H11B 3.1078 no .
C7 H12A 2.9329 no .
C7 H12B 2.9096 no .
C9 H7 3.3015 no .
C10 H2 3.2693 no .
C10 H8 3.3032 no .
C10 H17 3.4708 no .
C11 H3 2.8721 no .
C12 H7 2.8549 no .
C13 H2 2.5889 no .
C13 H21 3.5254 no .
C14 H15A 2.6771 no .
C14 H15B 2.6860 no .
C14 H15C 3.3424 no .
C14 H21 3.0668 no .
C15 H2 2.9923 no .
C15 H14A 2.6849 no .
C15 H14B 2.6740 no .
C15 H14C 3.3442 no .
C16 H2 3.5195 no .
C16 H13 2.9766 no .
C16 H14C 2.8563 no .
C16 H18 3.2856 no .
C16 H20 3.2756 no .
C17 H2 3.4981 no .
C17 H13 3.5257 no .
C17 H19 3.2535 no .
C17 H21 3.2412 no .
C18 H20 3.2495 no .
C19 H17 3.2497 no .
C19 H21 3.2349 no .
C20 H18 3.2494 no .
C21 H14A 3.5338 no .
C21 H14C 2.7041 no .
C21 H17 3.2411 no .
C21 H19 3.2405 no .
H2 H3 2.3375 no .
H2 H13 2.0394 no .
H2 H15A 3.4750 no .
H2 H15C 2.5079 no .
H2 H17 2.9230 no .
H3 H11A 2.9665 no .
H3 H11B 3.0197 no .
H7 H8 2.3672 no .
H7 H12A 2.9994 no .
H7 H12B 2.9528 no .
H11A H12A 2.7865 no .
H11A H12B 2.2646 no .
H11B H12A 2.2645 no .
H11B H12B 2.7705 no .
H13 H14A 2.8763 no .
H13 H14B 2.3889 no .
H13 H14C 2.3724 no .
H13 H15A 2.3959 no .
H13 H15B 2.8828 no .
H13 H15C 2.3809 no .
H13 H17 3.4806 no .
H14A H15A 2.9655 no .
H14A H15B 2.5055 no .
H14A H15C 3.5793 no .
H14A H21 2.9748 no .
H14B H15A 2.4843 no .
H14B H15B 2.9625 no .
H14B H15C 3.5669 no .
H14C H15A 3.5703 no .
H14C H15B 3.5822 no .
H14C H21 2.4797 no .
H17 H18 2.3371 no .
H18 H19 2.3389 no .
H19 H20 2.3158 no .
H20 H21 2.3240 no .
Br1 H7 3.1356 no 4_555
Br1 H11A 3.1311 no 3_656
Br1 H12A 2.9266 no 4_555
Br1 H12B 2.9295 no 3_656
Br1 H15A 3.0349 no 4_455
Br1 H18 3.3921 no 2_656
P1 H20 3.4532 no 4_454
C1 H12B 3.5987 no 3_656
C1 H21 3.2530 no 4_454
C2 H13 3.2471 no 3_756
C3 H13 3.5759 no 3_756
C3 H14A 3.0692 no 4_454
C3 H14C 3.4869 no 3_756
C4 H8 3.5088 no 3_656
C4 H14A 3.1465 no 4_454
C4 H21 3.4600 no 4_454
C5 H21 2.9274 no 4_454
C6 H21 3.4674 no 4_454
C7 H14B 3.1565 no 1_455
C7 H17 3.4867 no 3_656
C8 H11A 3.0718 no 3_656
C8 H12B 3.4993 no 3_656
C8 H14B 3.1470 no 1_455
C8 H18 3.3536 no 2_656
C9 H11A 3.2487 no 3_656
C9 H12B 2.8688 no 3_656
C9 H20 3.4551 no 4_454
C9 H21 3.3597 no 4_454
C10 H12B 3.1720 no 3_656
C10 H20 3.5946 no 4_454
C10 H21 2.8567 no 4_454
C11 H8 3.5013 no 3_656
C11 H14A 3.5266 no 4_454
C11 H15A 3.5720 no 2_645
C11 H15B 3.4981 no 2_645
C11 H19 3.4679 no 1_454
C11 H20 3.4092 no 1_454
C12 H17 3.5217 no 3_656
C12 H19 3.3409 no 1_454
C12 H20 3.0780 no 1_454
C13 H7 3.5333 no 1_655
C14 H7 3.3309 no 1_655
C14 H8 3.2773 no 1_655
C14 H15C 3.2528 no 4_555
C15 H8 3.4945 no 4_554
C15 H11A 3.1266 no 2_655
C15 H14C 3.3802 no 4_454
C15 H18 3.5809 no 3_756
C16 H2 3.4899 no 3_756
C16 H3 3.3594 no 3_756
C17 H2 2.9101 no 3_756
C17 H3 3.3018 no 3_756
C17 H7 3.5843 no 3_656
C17 H12B 3.0688 no 3_656
C17 H13 3.4120 no 3_756
C18 H2 3.3580 no 3_756
C18 H3 3.2742 no 3_756
C18 H12B 3.5451 no 3_656
C19 H3 3.2588 no 3_756
C19 H12A 3.4434 no 1_656
C20 H3 3.3066 no 3_756
C20 H11B 3.4753 no 1_656
C20 H12A 3.0546 no 1_656
C21 H3 3.3535 no 3_756
H2 C16 3.4899 no 3_756
H2 C17 2.9101 no 3_756
H2 C18 3.3580 no 3_756
H2 H2 3.0037 no 3_756
H2 H13 2.8687 no 3_756
H2 H17 2.7440 no 3_756
H2 H18 3.5188 no 3_756
H3 C16 3.3594 no 3_756
H3 C17 3.3018 no 3_756
H3 C18 3.2742 no 3_756
H3 C19 3.2588 no 3_756
H3 C20 3.3066 no 3_756
H3 C21 3.3535 no 3_756
H3 H13 3.4709 no 3_756
H3 H14A 3.1669 no 4_454
H3 H14C 2.9392 no 3_756
H3 H15B 3.4021 no 2_645
H7 Br1 3.1356 no 4_454
H7 C13 3.5333 no 1_455
H7 C14 3.3309 no 1_455
H7 C17 3.5843 no 3_656
H7 H13 3.0475 no 1_455
H7 H14B 2.5900 no 1_455
H7 H14C 3.5736 no 1_455
H7 H15A 3.2780 no 1_455
H7 H17 2.7502 no 3_656
H8 C4 3.5088 no 3_656
H8 C11 3.5013 no 3_656
H8 C14 3.2773 no 1_455
H8 C15 3.4945 no 4_455
H8 H11A 2.8034 no 3_656
H8 H14B 2.5421 no 1_455
H8 H14C 3.1550 no 1_455
H8 H15A 2.8877 no 4_455
H8 H15C 3.3195 no 4_455
H8 H18 2.7608 no 2_656
H11A Br1 3.1311 no 3_656
H11A C8 3.0718 no 3_656
H11A C9 3.2487 no 3_656
H11A C15 3.1266 no 2_645
H11A H8 2.8034 no 3_656
H11A H15A 2.6135 no 2_645
H11A H15B 2.7872 no 2_645
H11A H19 3.3214 no 1_454
H11B C20 3.4753 no 1_454
H11B H14A 2.9613 no 4_454
H11B H15B 3.4205 no 2_645
H11B H15B 3.0491 no 4_454
H11B H19 3.2304 no 1_454
H11B H20 2.8536 no 1_454
H12A Br1 2.9266 no 4_454
H12A C19 3.4434 no 1_454
H12A C20 3.0546 no 1_454
H12A H17 3.5590 no 3_656
H12A H18 3.4042 no 3_656
H12A H19 3.0571 no 1_454
H12A H20 2.2545 no 1_454
H12B Br1 2.9295 no 3_656
H12B C1 3.5987 no 3_656
H12B C8 3.4993 no 3_656
H12B C9 2.8688 no 3_656
H12B C10 3.1720 no 3_656
H12B C17 3.0688 no 3_656
H12B C18 3.5451 no 3_656
H12B H17 2.8753 no 3_656
H12B H19 3.1017 no 1_454
H12B H20 3.4440 no 1_454
H13 C2 3.2471 no 3_756
H13 C3 3.5759 no 3_756
H13 C17 3.4120 no 3_756
H13 H2 2.8687 no 3_756
H13 H3 3.4709 no 3_756
H13 H7 3.0475 no 1_655
H13 H17 2.7065 no 3_756
H14A C3 3.0692 no 4_555
H14A C4 3.1465 no 4_555
H14A C11 3.5266 no 4_555
H14A H3 3.1669 no 4_555
H14A H11B 2.9613 no 4_555
H14A H15C 3.2528 no 4_555
H14B C7 3.1565 no 1_655
H14B C8 3.1470 no 1_655
H14B H7 2.5900 no 1_655
H14B H8 2.5421 no 1_655
H14B H15C 3.3867 no 4_555
H14B H18 3.3973 no 2_756
H14B H19 3.3350 no 2_756
H14C C3 3.4869 no 3_756
H14C C15 3.3802 no 4_555
H14C H3 2.9392 no 3_756
H14C H7 3.5736 no 1_655
H14C H8 3.1550 no 1_655
H14C H15B 3.4002 no 4_555
H14C H15C 2.6310 no 4_555
H15A Br1 3.0349 no 4_554
H15A C11 3.5720 no 2_655
H15A H7 3.2780 no 1_655
H15A H8 2.8877 no 4_554
H15A H11A 2.6135 no 2_655
H15A H18 3.1097 no 3_756
H15B C11 3.4981 no 2_655
H15B H3 3.4021 no 2_655
H15B H11A 2.7872 no 2_655
H15B H11B 3.4205 no 2_655
H15B H11B 3.0491 no 4_555
H15B H14C 3.4002 no 4_454
H15B H20 3.2386 no 4_454
H15C C14 3.2528 no 4_454
H15C H8 3.3195 no 4_554
H15C H14A 3.2528 no 4_454
H15C H14B 3.3867 no 4_454
H15C H14C 2.6310 no 4_454
H15C H18 3.2142 no 3_756
H15C H21 3.3113 no 4_454
H17 C7 3.4867 no 3_656
H17 C12 3.5217 no 3_656
H17 H2 2.7440 no 3_756
H17 H7 2.7502 no 3_656
H17 H12A 3.5590 no 3_656
H17 H12B 2.8753 no 3_656
H17 H13 2.7065 no 3_756
H18 Br1 3.3921 no 2_646
H18 C8 3.3536 no 2_646
H18 C15 3.5809 no 3_756
H18 H2 3.5188 no 3_756
H18 H8 2.7608 no 2_646
H18 H12A 3.4042 no 3_656
H18 H14B 3.3973 no 2_746
H18 H15A 3.1097 no 3_756
H18 H15C 3.2142 no 3_756
H19 C11 3.4679 no 1_656
H19 C12 3.3409 no 1_656
H19 H11A 3.3214 no 1_656
H19 H11B 3.2304 no 1_656
H19 H12A 3.0571 no 1_656
H19 H12B 3.1017 no 1_656
H19 H14B 3.3350 no 2_746
H20 P1 3.4532 no 4_555
H20 C9 3.4551 no 4_555
H20 C10 3.5946 no 4_555
H20 C11 3.4092 no 1_656
H20 C12 3.0780 no 1_656
H20 H11B 2.8536 no 1_656
H20 H12A 2.2545 no 1_656
H20 H12B 3.4440 no 1_656
H20 H15B 3.2386 no 4_555
H21 C1 3.2530 no 4_555
H21 C4 3.4600 no 4_555
H21 C5 2.9274 no 4_555
H21 C6 3.4674 no 4_555
H21 C9 3.3597 no 4_555
H21 C10 2.8567 no 4_555
H21 H15C 3.3113 no 4_555

loop_
_geom_torsion_atom_site_label_1
_geom_torsion_atom_site_label_2
_geom_torsion_atom_site_label_3
_geom_torsion_atom_site_label_4
_geom_torsion
_geom_torsion_publ_flag
C1 P1 C13 C14 -172.8(4) no
C1 P1 C13 C15 68.0(4) no
C13 P1 C1 C2 16.1(5) no
C13 P1 C1 C10 -154.0(4) no
C1 P1 C16 C17 11.2(7) no
C1 P1 C16 C21 -166.2(5) no
C16 P1 C1 C2 -89.7(5) no
C16 P1 C1 C10 100.2(5) no
C13 P1 C16 C17 -95.9(6) no
C13 P1 C16 C21 86.8(5) no
C16 P1 C13 C14 -66.5(4) no
C16 P1 C13 C15 174.3(4) no
P1 C1 C2 C3 -165.8(4) no
P1 C1 C10 C5 163.5(4) no
P1 C1 C10 C9 -16.7(8) no
C2 C1 C10 C5 -6.8(7) no
C2 C1 C10 C9 173.0(5) no
C10 C1 C2 C3 4.8(9) no
C1 C2 C3 C4 1.2(9) no
C2 C3 C4 C5 -4.8(9) no
C2 C3 C4 C11 177.0(5) no
C3 C4 C5 C6 -176.6(5) no
C3 C4 C5 C10 2.5(8) no
C3 C4 C11 C12 178.3(6) no
C5 C4 C11 C12 -0.0(6) no
C11 C4 C5 C6 2.0(6) no
C11 C4 C5 C10 -178.9(5) no
C4 C5 C6 C7 177.3(5) no
C4 C5 C6 C12 -3.2(6) no
C4 C5 C10 C1 3.5(8) no
C4 C5 C10 C9 -176.3(5) no
C6 C5 C10 C1 -177.6(5) no
C6 C5 C10 C9 2.6(8) no
C10 C5 C6 C7 -1.7(8) no
C10 C5 C6 C12 177.8(5) no
C5 C6 C7 C8 -0.2(8) no
C5 C6 C12 C11 3.0(6) no
C7 C6 C12 C11 -177.6(6) no
C12 C6 C7 C8 -179.5(5) no
C6 C7 C8 C9 0.9(9) no
C7 C8 C9 Br1 -176.0(5) no
C7 C8 C9 C10 0.2(9) no
Br1 C9 C10 C1 -5.7(8) no
Br1 C9 C10 C5 174.1(3) no
C8 C9 C10 C1 178.4(5) no
C8 C9 C10 C5 -1.8(8) no
C4 C11 C12 C6 -1.7(6) no
P1 C16 C17 C18 -177.4(5) no
P1 C16 C21 C20 178.6(6) no
C17 C16 C21 C20 1.0(12) no
C21 C16 C17 C18 -0.0(11) no
C16 C17 C18 C19 -1.2(12) no
C17 C18 C19 C20 1.5(13) no
C18 C19 C20 C21 -0.6(14) no
C19 C20 C21 C16 -0.7(14) no
